data_4088146
loop_
_publ_author_name
'Erickson, Jeremy D.'
'Vasko, Petra'
'Riparetti, Ryan D.'
'Fettinger, James C.'
'Tuononen, Heikki M.'
'Power, Philip P.'

_publ_section_title
;
 Reactions of m-Terphenyl-Stabilized Germylene and Stannylene with Water
 and Methanol: Oxidative Addition versus Arene Elimination and Different
 Reaction Pathways for Alkyl- and Aryl-Substituted Species
;
_journal_issue 24
_journal_name_full Organometallics
_journal_page_first 5785
_journal_paper_doi 10.1021/acs.organomet.5b00884
_journal_volume 34
_journal_year 2015
_chemical_formula_moiety (C24H25)2Ge(H)(OCH3)0.82(OH)0.18'
_chemical_formula_sum 'C48.82 H53.64 Ge O'
_chemical_formula_weight 729.01
_space_group_crystal_system monoclinic
_space_group_IT_number 14
_space_group_name_Hall '-P 2ybc'
_space_group_name_H-M_alt 'P 1 21/c 1'
_atom_sites_solution_hydrogens mixed
_audit_creation_method SHELXL-2014/7
_cell_angle_alpha 90
_cell_angle_beta 98.2477(9)
_cell_angle_gamma 90
_cell_formula_units_Z 4
_cell_length_a 10.1377(3)
_cell_length_b 22.4910(7)
_cell_length_c 17.3893(5)
_cell_measurement_reflns_used 9695
_cell_measurement_temperature 90(2)
_cell_measurement_theta_max 69.38
_cell_measurement_theta_min 2.57
_cell_volume 3923.9(2)
_computing_cell_refinement 'SAINT (8.34a) (Bruker, 2013)'
_computing_data_collection 'Apex2 (2013.10-2) (Bruker, 2013)'
_computing_data_reduction 'SAINT (8.34a) (Bruker, 2013)'
_computing_molecular_graphics 'Bruker SHELXTL'
_computing_publication_material 'Bruker SHELXTL'
_computing_structure_refinement 'SHELXL-2014/7 (Sheldrick, 2014)'
_computing_structure_solution 'SHELXT (Sheldrick, 2014)'
_diffrn_ambient_temperature 90(2)
_diffrn_measured_fraction_theta_full 0.968
_diffrn_measured_fraction_theta_max 0.962
_diffrn_measurement_device_type 'Bruker APEX-II CCD'
_diffrn_measurement_method '\f and \w scans'
_diffrn_radiation_type CuK\a
_diffrn_radiation_wavelength 1.54178
_diffrn_reflns_av_R_equivalents 0.0220
_diffrn_reflns_av_unetI/netI 0.0201
_diffrn_reflns_Laue_measured_fraction_full 0.968
_diffrn_reflns_Laue_measured_fraction_max 0.962
_diffrn_reflns_limit_h_max 10
_diffrn_reflns_limit_h_min -11
_diffrn_reflns_limit_k_max 27
_diffrn_reflns_limit_k_min -27
_diffrn_reflns_limit_l_max 21
_diffrn_reflns_limit_l_min -20
_diffrn_reflns_number 21021
_diffrn_reflns_point_group_measured_fraction_full 0.968
_diffrn_reflns_point_group_measured_fraction_max 0.962
_diffrn_reflns_theta_full 67.679
_diffrn_reflns_theta_max 69.378
_diffrn_reflns_theta_min 3.233
_exptl_absorpt_coefficient_mu 1.317
_exptl_absorpt_correction_T_max 0.8166
_exptl_absorpt_correction_T_min 0.7129
_exptl_absorpt_correction_type multi-scan
_exptl_absorpt_process_details 'SADABS 2014/3 (Sheldrick, 2014)'
_exptl_crystal_colour Colorless
_exptl_crystal_density_diffrn 1.234
_exptl_crystal_description Block
_exptl_crystal_F_000 1546.2
_exptl_crystal_size_max 0.235
_exptl_crystal_size_mid 0.225
_exptl_crystal_size_min 0.184
_refine_diff_density_max 0.432
_refine_diff_density_min -0.382
_refine_diff_density_rms 0.049
_refine_ls_extinction_method none
_refine_ls_goodness_of_fit_ref 1.099
_refine_ls_hydrogen_treatment mixed
_refine_ls_matrix_type full
_refine_ls_number_parameters 511
_refine_ls_number_reflns 7076
_refine_ls_number_restraints 16
_refine_ls_restrained_S_all 1.101
_refine_ls_R_factor_all 0.0365
_refine_ls_R_factor_gt 0.0361
_refine_ls_shift/su_max 0.001
_refine_ls_shift/su_mean 0.000
_refine_ls_structure_factor_coef Fsqd
_refine_ls_weighting_details 'w=1/[\s^2^(Fo^2^)+(0.0396P)^2^+2.7997P] where P=(Fo^2^+2Fc^2^)/3'
_refine_ls_weighting_scheme calc
_refine_ls_wR_factor_gt 0.0935
_refine_ls_wR_factor_ref 0.0939
_reflns_Friedel_coverage 0.000
_reflns_number_gt 6977
_reflns_number_total 7076
_reflns_threshold_expression 'I > 2\s(I)'
_cod_data_source_file om5b00884_si_003.cif
_cod_data_source_block JE44FMI
_cod_depositor_comments
;
The following automatic conversions were performed:

data item '_exptl_absorpt_correction_type' value 'Multi-scan' was
changed to 'multi-scan' in accordance with the
/home/saulius/struct/COD-crude-data/automatic-downloads/DataCite-retrospective/ACS/depositions/lib/dictionaries/cif_core.dic
dictionary named 'cif_core.dic' version 2.4.2 last updated on
2011-04-26.

Automatic conversion script
Id: cif_fix_values 6909 2019-04-08 15:41:33Z antanas 
;
_cod_original_sg_symbol_H-M 'P 21/c'
_cod_database_code 4088146
_shelx_shelxl_version_number 2014/7
_shelx_space_group_comment
; 
The symmetry employed for this shelxl refinement is uniquely defined 
by the following loop, which should always be used as a source of 
symmetry information in preference to the above space-group names. 
They are only intended as comments. 
;
_shelx_estimated_absorpt_t_min 0.747
_shelx_estimated_absorpt_t_max 0.794

loop_
_space_group_symop_operation_xyz
'x, y, z'
'-x, y+1/2, -z+1/2'
'-x, -y, -z'
'x, -y-1/2, z-1/2'

loop_
_atom_site_label
_atom_site_type_symbol
_atom_site_fract_x
_atom_site_fract_y
_atom_site_fract_z
_atom_site_U_iso_or_equiv
_atom_site_adp_type
_atom_site_occupancy
_atom_site_site_symmetry_order
_atom_site_calc_flag
_atom_site_refinement_flags_posn
_atom_site_refinement_flags_adp
_atom_site_refinement_flags_occupancy
_atom_site_disorder_assembly
_atom_site_disorder_group
Ge1 Ge 0.26495(4) 0.14881(2) 0.81452(2) 0.02012(10) Uani 0.63 1 d D U P A 1
H1 H 0.3501(10) 0.1085(5) 0.8688(11) 0.030 Uiso 0.63 1 d D U P B 1
O1 O 0.2493(2) 0.21756(9) 0.86513(12) 0.0333(5) Uani 0.63 1 d D . P A 1
C1 C 0.2361(5) 0.2211(3) 0.9416(3) 0.0402(14) Uani 0.63 1 d D . P A 1
H1A H 0.1587 0.1977 0.9514 0.060 Uiso 0.63 1 calc R U P A 1
H1B H 0.2235 0.2627 0.9555 0.060 Uiso 0.63 1 calc R U P A 1
H1C H 0.3166 0.2054 0.9730 0.060 Uiso 0.63 1 calc R U P A 1
Ge2 Ge 0.26495(4) 0.14881(2) 0.81452(2) 0.02012(10) Uani 0.18 1 d D . P A 2
H2 H 0.2384(17) 0.2106(4) 0.8420(16) 0.030 Uiso 0.18 1 d D U P C 2
O2 O 0.3794(10) 0.1129(5) 0.8766(6) 0.057(3) Uani 0.18 1 d D . P A 2
H2A H 0.3453 0.0820 0.8926 0.086 Uiso 0.18 1 calc R U P A 2
Ge3 Ge 0.2341(2) 0.16843(9) 0.80043(11) 0.0282(4) Uani 0.19 1 d D U P A 3
H3 H 0.1639(9) 0.2259(7) 0.7773(11) 0.042 Uiso 0.19 1 d D U P D 3
O1B O 0.3158(7) 0.1757(3) 0.8962(3) 0.0272(15) Uani 0.19 1 d D . P A 3
C1B C 0.274(3) 0.2157(13) 0.9460(13) 0.0402(14) Uani 0.19 1 d D . P A 3
H1B1 H 0.2746 0.2557 0.9236 0.060 Uiso 0.19 1 calc R U P A 3
H1B2 H 0.3337 0.2146 0.9955 0.060 Uiso 0.19 1 calc R U P A 3
H1B3 H 0.1832 0.2057 0.9548 0.060 Uiso 0.19 1 calc R U P A 3
C2 C 0.37861(16) 0.17274(7) 0.73552(9) 0.0205(3) Uani 1 1 d D . . . .
C3 C 0.44247(17) 0.22899(7) 0.73971(9) 0.0221(3) Uani 1 1 d . . . . .
C4 C 0.54914(18) 0.23891(8) 0.69835(10) 0.0267(4) Uani 1 1 d . . . . .
H4 H 0.5924 0.2765 0.7024 0.032 Uiso 1 1 calc R U . . .
C5 C 0.59330(18) 0.19554(8) 0.65186(10) 0.0293(4) Uani 1 1 d . . . . .
H5 H 0.6666 0.2029 0.6247 0.035 Uiso 1 1 calc R U . . .
C6 C 0.52892(19) 0.14136(8) 0.64566(10) 0.0280(4) Uani 1 1 d . . . . .
H6 H 0.5571 0.1116 0.6128 0.034 Uiso 1 1 calc R U . . .
C7 C 0.42279(17) 0.12924(7) 0.68684(9) 0.0229(3) Uani 1 1 d . . . . .
C8 C 0.40064(17) 0.28358(7) 0.77976(10) 0.0240(3) Uani 1 1 d . . . . .
C9 C 0.31025(18) 0.32212(8) 0.73611(11) 0.0284(4) Uani 1 1 d . . . . .
C10 C 0.2773(2) 0.37536(8) 0.76931(12) 0.0341(4) Uani 1 1 d . . . . .
H10 H 0.2153 0.4013 0.7401 0.041 Uiso 1 1 calc R U . . .
C11 C 0.3329(2) 0.39156(8) 0.84403(13) 0.0362(5) Uani 1 1 d . . . . .
C12 C 0.4240(2) 0.35304(8) 0.88557(12) 0.0330(4) Uani 1 1 d . . . . .
H12 H 0.4629 0.3637 0.9367 0.040 Uiso 1 1 calc R U . . .
C13 C 0.45986(18) 0.29932(8) 0.85466(10) 0.0273(4) Uani 1 1 d . . . . .
C14 C 0.25292(19) 0.30660(9) 0.65384(11) 0.0343(4) Uani 1 1 d . . . . .
H14A H 0.1916 0.3380 0.6323 0.052 Uiso 1 1 calc R U . . .
H14B H 0.2046 0.2688 0.6534 0.052 Uiso 1 1 calc R U . . .
H14C H 0.3253 0.3028 0.6223 0.052 Uiso 1 1 calc R U . . .
C15 C 0.2979(3) 0.45059(9) 0.87779(15) 0.0500(6) Uani 1 1 d . . . . .
H15A H 0.3230 0.4830 0.8451 0.075 Uiso 1 1 calc R U . . .
H15B H 0.3463 0.4548 0.9305 0.075 Uiso 1 1 calc R U . . .
H15C H 0.2018 0.4522 0.8796 0.075 Uiso 1 1 calc R U . . .
C16 C 0.5605(2) 0.25907(8) 0.90093(11) 0.0329(4) Uani 1 1 d . . . . .
H16A H 0.5841 0.2751 0.9535 0.049 Uiso 1 1 calc R U . . .
H16B H 0.6406 0.2567 0.8755 0.049 Uiso 1 1 calc R U . . .
H16C H 0.5222 0.2193 0.9038 0.049 Uiso 1 1 calc R U . . .
C17 C 0.36052(17) 0.06947(7) 0.66973(9) 0.0230(3) Uani 1 1 d . . . . .
C18 C 0.41286(18) 0.01842(8) 0.70976(10) 0.0255(4) Uani 1 1 d . . . . .
C19 C 0.36878(18) -0.03724(8) 0.68207(10) 0.0269(4) Uani 1 1 d . . . . .
H19 H 0.4044 -0.0718 0.7089 0.032 Uiso 1 1 calc R U . . .
C20 C 0.27447(18) -0.04374(8) 0.61654(10) 0.0268(4) Uani 1 1 d . . . . .
C21 C 0.22271(18) 0.00727(8) 0.57798(10) 0.0258(4) Uani 1 1 d . . . . .
H21 H 0.1565 0.0034 0.5337 0.031 Uiso 1 1 calc R U . . .
C22 C 0.26549(18) 0.06377(8) 0.60265(10) 0.0244(4) Uani 1 1 d . . . . .
C23 C 0.5175(2) 0.02259(8) 0.78045(11) 0.0343(4) Uani 1 1 d . . . . .
H23A H 0.4745 0.0301 0.8265 0.051 Uiso 1 1 calc R U . . .
H23B H 0.5789 0.0552 0.7737 0.051 Uiso 1 1 calc R U . . .
H23C H 0.5672 -0.0149 0.7872 0.051 Uiso 1 1 calc R U . . .
C24 C 0.2284(2) -0.10452(8) 0.58775(11) 0.0338(4) Uani 1 1 d . . . . .
H24A H 0.2625 -0.1130 0.5390 0.051 Uiso 1 1 calc R U . . .
H24B H 0.1308 -0.1056 0.5789 0.051 Uiso 1 1 calc R U . . .
H24C H 0.2619 -0.1344 0.6267 0.051 Uiso 1 1 calc R U . . .
C25 C 0.21646(19) 0.11788(8) 0.55582(10) 0.0284(4) Uani 1 1 d . . . . .
H25A H 0.2892 0.1343 0.5309 0.043 Uiso 1 1 calc R U . . .
H25B H 0.1861 0.1478 0.5902 0.043 Uiso 1 1 calc R U . . .
H25C H 0.1423 0.1066 0.5159 0.043 Uiso 1 1 calc R U . . .
C26 C 0.07997(17) 0.11814(7) 0.81342(9) 0.0206(3) Uani 1 1 d D . . . .
C27 C 0.06431(17) 0.07057(7) 0.86448(9) 0.0217(3) Uani 1 1 d . . . . .
C28 C -0.05870(18) 0.06132(7) 0.89018(9) 0.0251(4) Uani 1 1 d . . . . .
H28 H -0.0678 0.0298 0.9254 0.030 Uiso 1 1 calc R U . . .
C29 C -0.16685(18) 0.09703(8) 0.86551(10) 0.0264(4) Uani 1 1 d . . . . .
H29 H -0.2483 0.0916 0.8856 0.032 Uiso 1 1 calc R U . . .
C30 C -0.15564(18) 0.14098(8) 0.81107(10) 0.0266(4) Uani 1 1 d . . . . .
H30 H -0.2315 0.1641 0.7915 0.032 Uiso 1 1 calc R U . . .
C31 C -0.03405(18) 0.15174(7) 0.78462(10) 0.0231(3) Uani 1 1 d . . . . .
C32 C 0.16730(18) 0.02338(7) 0.88752(10) 0.0237(3) Uani 1 1 d . . . . .
C33 C 0.17547(18) -0.02365(7) 0.83533(10) 0.0254(4) Uani 1 1 d . . . . .
C34 C 0.26477(19) -0.06995(8) 0.85661(11) 0.0293(4) Uani 1 1 d . . . . .
H34 H 0.2716 -0.1013 0.8208 0.035 Uiso 1 1 calc R U . . .
C35 C 0.34399(19) -0.07144(8) 0.92866(11) 0.0308(4) Uani 1 1 d . . . . .
C36 C 0.33098(19) -0.02560(8) 0.98060(10) 0.0295(4) Uani 1 1 d . . . . .
H36 H 0.3840 -0.0262 1.0303 0.035 Uiso 1 1 calc R U . . .
C37 C 0.24220(18) 0.02127(8) 0.96180(10) 0.0267(4) Uani 1 1 d . . . . .
C38 C 0.08517(19) -0.02581(8) 0.75845(10) 0.0294(4) Uani 1 1 d . . . . .
H38A H -0.0071 -0.0189 0.7669 0.044 Uiso 1 1 calc R U . . .
H38B H 0.0920 -0.0650 0.7346 0.044 Uiso 1 1 calc R U . . .
H38C H 0.1120 0.0050 0.7239 0.044 Uiso 1 1 calc R U . . .
C39 C 0.4379(2) -0.12294(9) 0.94963(14) 0.0432(5) Uani 1 1 d . . . . .
H39A H 0.4891 -0.1161 1.0011 0.065 Uiso 1 1 calc R U . . .
H39B H 0.4990 -0.1264 0.9110 0.065 Uiso 1 1 calc R U . . .
H39C H 0.3864 -0.1598 0.9504 0.065 Uiso 1 1 calc R U . . .
C40 C 0.2262(2) 0.06845(8) 1.02126(10) 0.0319(4) Uani 1 1 d . . . . .
H40A H 0.2814 0.0584 1.0705 0.048 Uiso 1 1 calc R U . . .
H40B H 0.1325 0.0707 1.0291 0.048 Uiso 1 1 calc R U . . .
H40C H 0.2542 0.1070 1.0028 0.048 Uiso 1 1 calc R U . . .
C41 C -0.03890(18) 0.19563(8) 0.71948(10) 0.0250(4) Uani 1 1 d . . . . .
C42 C -0.0449(2) 0.25708(8) 0.73187(11) 0.0313(4) Uani 1 1 d . . . . .
C43 C -0.0661(2) 0.29468(8) 0.66730(11) 0.0325(4) Uani 1 1 d . . . . .
H43 H -0.0710 0.3363 0.6755 0.039 Uiso 1 1 calc R U . . .
C44 C -0.08024(18) 0.27335(8) 0.59177(11) 0.0288(4) Uani 1 1 d . . . . .
C45 C -0.07588(17) 0.21228(8) 0.58083(10) 0.0261(4) Uani 1 1 d . . . . .
H45 H -0.0857 0.1969 0.5294 0.031 Uiso 1 1 calc R U . . .
C46 C -0.05756(17) 0.17303(8) 0.64326(10) 0.0243(3) Uani 1 1 d . . . . .
C47 C -0.0322(3) 0.28335(9) 0.81254(12) 0.0456(5) Uani 1 1 d . . . . .
H47A H 0.0620 0.2850 0.8351 0.068 Uiso 1 1 calc R U . . .
H47B H -0.0810 0.2585 0.8452 0.068 Uiso 1 1 calc R U . . .
H47C H -0.0695 0.3236 0.8097 0.068 Uiso 1 1 calc R U . . .
C48 C -0.0984(2) 0.31518(9) 0.52315(12) 0.0370(4) Uani 1 1 d . . . . .
H48A H -0.1268 0.3542 0.5397 0.055 Uiso 1 1 calc R U . . .
H48B H -0.1663 0.2992 0.4826 0.055 Uiso 1 1 calc R U . . .
H48C H -0.0138 0.3193 0.5026 0.055 Uiso 1 1 calc R U . . .
C49 C -0.06775(19) 0.10689(8) 0.62911(10) 0.0288(4) Uani 1 1 d . . . . .
H49A H -0.0767 0.0991 0.5732 0.043 Uiso 1 1 calc R U . . .
H49B H -0.1460 0.0913 0.6496 0.043 Uiso 1 1 calc R U . . .
H49C H 0.0128 0.0874 0.6553 0.043 Uiso 1 1 calc R U . . .

loop_
_atom_site_aniso_label
_atom_site_aniso_U_11
_atom_site_aniso_U_22
_atom_site_aniso_U_33
_atom_site_aniso_U_23
_atom_site_aniso_U_13
_atom_site_aniso_U_12
Ge1 0.0185(2) 0.0244(2) 0.01731(18) 0.00135(13) 0.00221(13) -0.00348(13)
O1 0.0357(12) 0.0317(11) 0.0346(11) -0.0154(9) 0.0117(9) -0.0100(9)
C1 0.047(4) 0.036(2) 0.0394(16) -0.0056(15) 0.014(2) -0.008(2)
Ge2 0.0185(2) 0.0244(2) 0.01731(18) 0.00135(13) 0.00221(13) -0.00348(13)
O2 0.050(6) 0.069(6) 0.054(6) 0.019(5) 0.010(4) -0.024(5)
Ge3 0.0266(10) 0.0342(10) 0.0240(8) -0.0048(7) 0.0047(6) -0.0117(7)
O1B 0.035(4) 0.032(3) 0.014(3) 0.005(2) 0.001(2) -0.028(3)
C1B 0.047(4) 0.036(2) 0.0394(16) -0.0056(15) 0.014(2) -0.008(2)
C2 0.0173(8) 0.0237(8) 0.0203(8) 0.0036(6) 0.0025(6) -0.0005(6)
C3 0.0208(9) 0.0228(8) 0.0223(8) 0.0042(6) 0.0011(6) 0.0000(6)
C4 0.0236(9) 0.0262(9) 0.0302(9) 0.0057(7) 0.0030(7) -0.0038(7)
C5 0.0230(10) 0.0359(10) 0.0306(9) 0.0049(7) 0.0088(7) -0.0011(7)
C6 0.0256(10) 0.0318(9) 0.0276(9) -0.0020(7) 0.0075(7) 0.0020(7)
C7 0.0219(9) 0.0243(8) 0.0221(8) 0.0027(6) 0.0014(6) 0.0006(6)
C8 0.0229(9) 0.0200(8) 0.0303(9) 0.0033(7) 0.0072(7) -0.0032(6)
C9 0.0232(10) 0.0262(9) 0.0367(10) 0.0073(7) 0.0079(7) -0.0011(7)
C10 0.0295(11) 0.0269(9) 0.0480(12) 0.0108(8) 0.0126(8) 0.0053(7)
C11 0.0401(12) 0.0220(9) 0.0508(12) 0.0018(8) 0.0217(9) 0.0005(8)
C12 0.0403(12) 0.0270(9) 0.0336(10) -0.0032(7) 0.0119(8) -0.0065(8)
C13 0.0282(10) 0.0226(8) 0.0318(9) 0.0022(7) 0.0067(7) -0.0037(7)
C14 0.0266(10) 0.0368(10) 0.0384(11) 0.0117(8) 0.0007(8) 0.0025(8)
C15 0.0670(17) 0.0280(10) 0.0617(15) -0.0009(10) 0.0324(12) 0.0080(10)
C16 0.0394(12) 0.0269(9) 0.0302(9) 0.0004(7) -0.0022(8) -0.0031(8)
C17 0.0234(9) 0.0236(8) 0.0225(8) -0.0019(6) 0.0053(6) 0.0010(6)
C18 0.0244(9) 0.0267(9) 0.0249(8) -0.0002(7) 0.0018(7) 0.0012(7)
C19 0.0297(10) 0.0232(8) 0.0268(9) 0.0012(7) 0.0015(7) 0.0033(7)
C20 0.0280(10) 0.0257(9) 0.0267(9) -0.0025(7) 0.0040(7) -0.0003(7)
C21 0.0259(10) 0.0298(9) 0.0206(8) -0.0024(7) 0.0000(6) 0.0001(7)
C22 0.0249(9) 0.0262(9) 0.0228(8) 0.0005(6) 0.0056(6) 0.0025(7)
C23 0.0363(11) 0.0289(9) 0.0340(10) 0.0009(8) -0.0073(8) 0.0003(8)
C24 0.0376(11) 0.0263(9) 0.0355(10) -0.0027(7) -0.0021(8) -0.0013(8)
C25 0.0283(10) 0.0290(9) 0.0276(9) 0.0018(7) 0.0024(7) 0.0027(7)
C26 0.0232(9) 0.0202(8) 0.0187(8) -0.0029(6) 0.0043(6) -0.0049(6)
C27 0.0249(9) 0.0215(8) 0.0179(8) -0.0027(6) 0.0006(6) -0.0056(6)
C28 0.0311(10) 0.0240(8) 0.0201(8) 0.0012(6) 0.0031(7) -0.0089(7)
C29 0.0230(9) 0.0340(9) 0.0224(8) -0.0019(7) 0.0044(6) -0.0076(7)
C30 0.0250(10) 0.0319(9) 0.0232(8) -0.0009(7) 0.0039(7) 0.0024(7)
C31 0.0293(10) 0.0208(8) 0.0198(8) -0.0020(6) 0.0050(7) -0.0012(6)
C32 0.0250(9) 0.0221(8) 0.0237(8) 0.0035(6) 0.0023(6) -0.0053(6)
C33 0.0261(10) 0.0226(8) 0.0273(9) 0.0021(7) 0.0030(7) -0.0055(7)
C34 0.0310(10) 0.0220(8) 0.0350(10) 0.0013(7) 0.0053(7) -0.0031(7)
C35 0.0256(10) 0.0267(9) 0.0396(10) 0.0109(8) 0.0033(7) -0.0030(7)
C36 0.0264(10) 0.0321(9) 0.0281(9) 0.0098(7) -0.0022(7) -0.0078(7)
C37 0.0288(10) 0.0259(9) 0.0246(9) 0.0048(7) 0.0013(7) -0.0084(7)
C38 0.0334(10) 0.0263(9) 0.0274(9) -0.0047(7) 0.0004(7) -0.0014(7)
C39 0.0339(12) 0.0362(11) 0.0577(13) 0.0140(10) 0.0008(9) 0.0046(9)
C40 0.0399(11) 0.0320(10) 0.0222(9) 0.0020(7) -0.0007(7) -0.0088(8)
C41 0.0260(10) 0.0248(8) 0.0256(9) 0.0038(7) 0.0078(7) 0.0034(7)
C42 0.0374(11) 0.0264(9) 0.0323(10) 0.0014(7) 0.0127(8) 0.0048(7)
C43 0.0359(11) 0.0236(9) 0.0403(11) 0.0058(7) 0.0132(8) 0.0064(7)
C44 0.0215(9) 0.0328(9) 0.0331(9) 0.0109(7) 0.0070(7) 0.0040(7)
C45 0.0198(9) 0.0336(9) 0.0251(9) 0.0037(7) 0.0042(6) 0.0015(7)
C46 0.0203(9) 0.0269(9) 0.0263(8) 0.0029(7) 0.0055(6) 0.0020(7)
C47 0.0745(17) 0.0286(10) 0.0371(11) -0.0022(8) 0.0194(11) 0.0075(10)
C48 0.0359(12) 0.0368(11) 0.0386(11) 0.0150(8) 0.0067(8) 0.0041(8)
C49 0.0345(10) 0.0282(9) 0.0236(9) 0.0009(7) 0.0034(7) -0.0001(7)

loop_
_atom_type_symbol
_atom_type_description
_atom_type_scat_dispersion_real
_atom_type_scat_dispersion_imag
_atom_type_scat_source
C C 0.0181 0.0091 'International Tables Vol C Tables 4.2.6.8 and 6.1.1.4'
H H 0.0000 0.0000 'International Tables Vol C Tables 4.2.6.8 and 6.1.1.4'
O O 0.0492 0.0322 'International Tables Vol C Tables 4.2.6.8 and 6.1.1.4'
Ge Ge -1.0885 0.8855 'International Tables Vol C Tables 4.2.6.8 and 6.1.1.4'

loop_
_geom_angle_atom_site_label_1
_geom_angle_atom_site_label_2
_geom_angle_atom_site_label_3
_geom_angle
O1 Ge1 C2 101.89(8)
O1 Ge1 C26 98.81(8)
C2 Ge1 C26 136.34(7)
O1 Ge1 H1 107.3(7)
C2 Ge1 H1 105.1(4)
C26 Ge1 H1 104.7(4)
C1 O1 Ge1 123.9(4)
O1 C1 H1A 109.5
O1 C1 H1B 109.5
H1A C1 H1B 109.5
O1 C1 H1C 109.5
H1A C1 H1C 109.5
H1B C1 H1C 109.5
O2 Ge2 C2 99.2(3)
O2 Ge2 C26 113.7(3)
C2 Ge2 C26 136.34(7)
O2 Ge2 H2 112.3(10)
C2 Ge2 H2 96.7(5)
C26 Ge2 H2 96.4(5)
Ge2 O2 H2A 109.5
O1B Ge3 C26 102.6(2)
O1B Ge3 C2 104.5(2)
C26 Ge3 C2 139.44(12)
O1B Ge3 H3 108.3(8)
C26 Ge3 H3 99.9(4)
C2 Ge3 H3 99.6(4)
C1B O1B Ge3 121.2(13)
O1B C1B H1B1 109.5
O1B C1B H1B2 109.5
H1B1 C1B H1B2 109.5
O1B C1B H1B3 109.5
H1B1 C1B H1B3 109.5
H1B2 C1B H1B3 109.5
C7 C2 C3 117.93(15)
C7 C2 Ge3 129.42(14)
C3 C2 Ge3 112.64(13)
C7 C2 Ge1 119.52(12)
C3 C2 Ge1 120.74(12)
C7 C2 Ge2 119.52(12)
C3 C2 Ge2 120.74(12)
C4 C3 C2 119.77(15)
C4 C3 C8 113.46(15)
C2 C3 C8 126.56(15)
C5 C4 C3 121.80(16)
C5 C4 H4 119.1
C3 C4 H4 119.1
C6 C5 C4 118.68(17)
C6 C5 H5 120.7
C4 C5 H5 120.7
C5 C6 C7 121.41(17)
C5 C6 H6 119.3
C7 C6 H6 119.3
C6 C7 C2 120.36(16)
C6 C7 C17 113.95(15)
C2 C7 C17 125.59(15)
C13 C8 C9 120.46(16)
C13 C8 C3 121.77(16)
C9 C8 C3 117.39(16)
C10 C9 C8 118.97(18)
C10 C9 C14 120.75(17)
C8 C9 C14 120.26(16)
C11 C10 C9 121.68(18)
C11 C10 H10 119.2
C9 C10 H10 119.2
C10 C11 C12 118.21(17)
C10 C11 C15 120.4(2)
C12 C11 C15 121.3(2)
C11 C12 C13 122.07(19)
C11 C12 H12 119.0
C13 C12 H12 119.0
C12 C13 C8 118.58(17)
C12 C13 C16 120.63(17)
C8 C13 C16 120.79(16)
C9 C14 H14A 109.5
C9 C14 H14B 109.5
H14A C14 H14B 109.5
C9 C14 H14C 109.5
H14A C14 H14C 109.5
H14B C14 H14C 109.5
C11 C15 H15A 109.5
C11 C15 H15B 109.5
H15A C15 H15B 109.5
C11 C15 H15C 109.5
H15A C15 H15C 109.5
H15B C15 H15C 109.5
C13 C16 H16A 109.5
C13 C16 H16B 109.5
H16A C16 H16B 109.5
C13 C16 H16C 109.5
H16A C16 H16C 109.5
H16B C16 H16C 109.5
C18 C17 C22 120.02(15)
C18 C17 C7 121.09(15)
C22 C17 C7 117.73(15)
C19 C18 C17 118.91(16)
C19 C18 C23 119.45(16)
C17 C18 C23 121.62(16)
C20 C19 C18 121.92(16)
C20 C19 H19 119.0
C18 C19 H19 119.0
C19 C20 C21 118.46(16)
C19 C20 C24 120.87(16)
C21 C20 C24 120.66(16)
C22 C21 C20 121.67(16)
C22 C21 H21 119.2
C20 C21 H21 119.2
C21 C22 C17 119.00(16)
C21 C22 C25 120.45(16)
C17 C22 C25 120.46(15)
C18 C23 H23A 109.5
C18 C23 H23B 109.5
H23A C23 H23B 109.5
C18 C23 H23C 109.5
H23A C23 H23C 109.5
H23B C23 H23C 109.5
C20 C24 H24A 109.5
C20 C24 H24B 109.5
H24A C24 H24B 109.5
C20 C24 H24C 109.5
H24A C24 H24C 109.5
H24B C24 H24C 109.5
C22 C25 H25A 109.5
C22 C25 H25B 109.5
H25A C25 H25B 109.5
C22 C25 H25C 109.5
H25A C25 H25C 109.5
H25B C25 H25C 109.5
C31 C26 C27 117.91(15)
C31 C26 Ge3 105.95(13)
C27 C26 Ge3 132.03(14)
C31 C26 Ge1 122.60(12)
C27 C26 Ge1 116.47(12)
C31 C26 Ge2 122.60(12)
C27 C26 Ge2 116.47(12)
C28 C27 C26 119.91(16)
C28 C27 C32 115.27(15)
C26 C27 C32 124.46(15)
C29 C28 C27 121.34(16)
C29 C28 H28 119.3
C27 C28 H28 119.3
C28 C29 C30 119.31(16)
C28 C29 H29 120.3
C30 C29 H29 120.3
C29 C30 C31 120.77(17)
C29 C30 H30 119.6
C31 C30 H30 119.6
C30 C31 C26 120.44(15)
C30 C31 C41 115.37(15)
C26 C31 C41 123.89(15)
C37 C32 C33 119.72(16)
C37 C32 C27 122.23(16)
C33 C32 C27 117.58(15)
C34 C33 C32 119.17(16)
C34 C33 C38 119.95(16)
C32 C33 C38 120.84(16)
C35 C34 C33 121.80(17)
C35 C34 H34 119.1
C33 C34 H34 119.1
C34 C35 C36 118.18(17)
C34 C35 C39 119.96(18)
C36 C35 C39 121.83(18)
C35 C36 C37 121.80(16)
C35 C36 H36 119.1
C37 C36 H36 119.1
C36 C37 C32 119.19(17)
C36 C37 C40 120.08(16)
C32 C37 C40 120.73(16)
C33 C38 H38A 109.5
C33 C38 H38B 109.5
H38A C38 H38B 109.5
C33 C38 H38C 109.5
H38A C38 H38C 109.5
H38B C38 H38C 109.5
C35 C39 H39A 109.5
C35 C39 H39B 109.5
H39A C39 H39B 109.5
C35 C39 H39C 109.5
H39A C39 H39C 109.5
H39B C39 H39C 109.5
C37 C40 H40A 109.5
C37 C40 H40B 109.5
H40A C40 H40B 109.5
C37 C40 H40C 109.5
H40A C40 H40C 109.5
H40B C40 H40C 109.5
C42 C41 C46 119.90(16)
C42 C41 C31 122.07(15)
C46 C41 C31 117.36(15)
C43 C42 C41 118.58(17)
C43 C42 C47 119.49(17)
C41 C42 C47 121.92(17)
C44 C43 C42 122.33(17)
C44 C43 H43 118.8
C42 C43 H43 118.8
C43 C44 C45 118.12(16)
C43 C44 C48 121.16(17)
C45 C44 C48 120.72(17)
C44 C45 C46 121.63(17)
C44 C45 H45 119.2
C46 C45 H45 119.2
C45 C46 C41 119.39(16)
C45 C46 C49 120.00(16)
C41 C46 C49 120.45(15)
C42 C47 H47A 109.5
C42 C47 H47B 109.5
H47A C47 H47B 109.5
C42 C47 H47C 109.5
H47A C47 H47C 109.5
H47B C47 H47C 109.5
C44 C48 H48A 109.5
C44 C48 H48B 109.5
H48A C48 H48B 109.5
C44 C48 H48C 109.5
H48A C48 H48C 109.5
H48B C48 H48C 109.5
C46 C49 H49A 109.5
C46 C49 H49B 109.5
H49A C49 H49B 109.5
C46 C49 H49C 109.5
H49A C49 H49C 109.5
H49B C49 H49C 109.5

loop_
_geom_bond_atom_site_label_1
_geom_bond_atom_site_label_2
_geom_bond_distance
Ge1 O1 1.797(2)
Ge1 C2 1.9896(17)
Ge1 C26 1.9957(17)
Ge1 H1 1.491(10)
O1 C1 1.357(6)
C1 H1A 0.9800
C1 H1B 0.9800
C1 H1C 0.9800
Ge2 O2 1.675(10)
Ge2 C2 1.9896(17)
Ge2 C26 1.9957(17)
Ge2 H2 1.506(10)
O2 H2A 0.8400
Ge3 O1B 1.758(6)
Ge3 C26 1.968(3)
Ge3 C2 1.976(3)
Ge3 H3 1.503(10)
O1B C1B 1.358(10)
C1B H1B1 0.9800
C1B H1B2 0.9800
C1B H1B3 0.9800
C2 C7 1.408(2)
C2 C3 1.418(2)
C3 C4 1.400(2)
C3 C8 1.502(2)
C4 C5 1.382(3)
C4 H4 0.9500
C5 C6 1.379(3)
C5 H5 0.9500
C6 C7 1.402(2)
C6 H6 0.9500
C7 C17 1.497(2)
C8 C13 1.399(3)
C8 C9 1.403(2)
C9 C10 1.391(3)
C9 C14 1.506(3)
C10 C11 1.389(3)
C10 H10 0.9500
C11 C12 1.390(3)
C11 C15 1.514(3)
C12 C13 1.392(3)
C12 H12 0.9500
C13 C16 1.507(3)
C14 H14A 0.9800
C14 H14B 0.9800
C14 H14C 0.9800
C15 H15A 0.9800
C15 H15B 0.9800
C15 H15C 0.9800
C16 H16A 0.9800
C16 H16B 0.9800
C16 H16C 0.9800
C17 C18 1.407(2)
C17 C22 1.408(2)
C18 C19 1.392(2)
C18 C23 1.507(2)
C19 C20 1.386(2)
C19 H19 0.9500
C20 C21 1.393(2)
C20 C24 1.507(2)
C21 C22 1.390(2)
C21 H21 0.9500
C22 C25 1.508(2)
C23 H23A 0.9800
C23 H23B 0.9800
C23 H23C 0.9800
C24 H24A 0.9800
C24 H24B 0.9800
C24 H24C 0.9800
C25 H25A 0.9800
C25 H25B 0.9800
C25 H25C 0.9800
C26 C31 1.411(2)
C26 C27 1.414(2)
C27 C28 1.399(2)
C27 C32 1.502(2)
C28 C29 1.377(3)
C28 H28 0.9500
C29 C30 1.385(2)
C29 H29 0.9500
C30 C31 1.397(3)
C30 H30 0.9500
C31 C41 1.498(2)
C32 C37 1.402(2)
C32 C33 1.404(2)
C33 C34 1.395(3)
C33 C38 1.509(2)
C34 C35 1.388(3)
C34 H34 0.9500
C35 C36 1.389(3)
C35 C39 1.510(3)
C36 C37 1.394(3)
C36 H36 0.9500
C37 C40 1.507(3)
C38 H38A 0.9800
C38 H38B 0.9800
C38 H38C 0.9800
C39 H39A 0.9800
C39 H39B 0.9800
C39 H39C 0.9800
C40 H40A 0.9800
C40 H40B 0.9800
C40 H40C 0.9800
C41 C42 1.401(3)
C41 C46 1.407(2)
C42 C43 1.397(3)
C42 C47 1.510(3)
C43 C44 1.386(3)
C43 H43 0.9500
C44 C45 1.388(3)
C44 C48 1.510(2)
C45 C46 1.391(2)
C45 H45 0.9500
C46 C49 1.509(2)
C47 H47A 0.9800
C47 H47B 0.9800
C47 H47C 0.9800
C48 H48A 0.9800
C48 H48B 0.9800
C48 H48C 0.9800
C49 H49A 0.9800
C49 H49B 0.9800
C49 H49C 0.9800

loop_
_geom_torsion_atom_site_label_1
_geom_torsion_atom_site_label_2
_geom_torsion_atom_site_label_3
_geom_torsion_atom_site_label_4
_geom_torsion
C2 Ge1 O1 C1 -148.7(3)
C26 Ge1 O1 C1 70.0(3)
C26 Ge3 O1B C1B -80.9(17)
C2 Ge3 O1B C1B 129.6(17)
C7 C2 C3 C4 -2.3(2)
Ge3 C2 C3 C4 178.60(14)
Ge1 C2 C3 C4 162.28(13)
Ge2 C2 C3 C4 162.28(13)
C7 C2 C3 C8 171.95(15)
Ge3 C2 C3 C8 -7.1(2)
Ge1 C2 C3 C8 -23.4(2)
Ge2 C2 C3 C8 -23.4(2)
C2 C3 C4 C5 1.2(3)
C8 C3 C4 C5 -173.78(16)
C3 C4 C5 C6 0.8(3)
C4 C5 C6 C7 -1.6(3)
C5 C6 C7 C2 0.4(3)
C5 C6 C7 C17 176.93(16)
C3 C2 C7 C6 1.5(2)
Ge3 C2 C7 C6 -179.58(15)
Ge1 C2 C7 C6 -163.26(13)
Ge2 C2 C7 C6 -163.26(13)
C3 C2 C7 C17 -174.52(15)
Ge3 C2 C7 C17 4.4(3)
Ge1 C2 C7 C17 20.7(2)
Ge2 C2 C7 C17 20.7(2)
C4 C3 C8 C13 -87.7(2)
C2 C3 C8 C13 97.7(2)
C4 C3 C8 C9 85.29(19)
C2 C3 C8 C9 -89.3(2)
C13 C8 C9 C10 -1.9(3)
C3 C8 C9 C10 -175.01(16)
C13 C8 C9 C14 176.42(16)
C3 C8 C9 C14 3.4(2)
C8 C9 C10 C11 0.8(3)
C14 C9 C10 C11 -177.54(17)
C9 C10 C11 C12 0.3(3)
C9 C10 C11 C15 178.35(18)
C10 C11 C12 C13 -0.2(3)
C15 C11 C12 C13 -178.32(18)
C11 C12 C13 C8 -0.9(3)
C11 C12 C13 C16 179.07(18)
C9 C8 C13 C12 2.0(3)
C3 C8 C13 C12 174.71(16)
C9 C8 C13 C16 -177.97(16)
C3 C8 C13 C16 -5.2(3)
C6 C7 C17 C18 85.5(2)
C2 C7 C17 C18 -98.2(2)
C6 C7 C17 C22 -82.2(2)
C2 C7 C17 C22 94.1(2)
C22 C17 C18 C19 -0.2(3)
C7 C17 C18 C19 -167.66(16)
C22 C17 C18 C23 178.26(16)
C7 C17 C18 C23 10.8(3)
C17 C18 C19 C20 -0.3(3)
C23 C18 C19 C20 -178.86(17)
C18 C19 C20 C21 -0.3(3)
C18 C19 C20 C24 -179.99(18)
C19 C20 C21 C22 1.5(3)
C24 C20 C21 C22 -178.81(17)
C20 C21 C22 C17 -2.0(3)
C20 C21 C22 C25 174.70(17)
C18 C17 C22 C21 1.4(3)
C7 C17 C22 C21 169.22(16)
C18 C17 C22 C25 -175.34(16)
C7 C17 C22 C25 -7.5(2)
C31 C26 C27 C28 -5.5(2)
Ge3 C26 C27 C28 148.15(16)
Ge1 C26 C27 C28 155.37(12)
Ge2 C26 C27 C28 155.37(12)
C31 C26 C27 C32 167.20(15)
Ge3 C26 C27 C32 -39.1(2)
Ge1 C26 C27 C32 -31.9(2)
Ge2 C26 C27 C32 -31.9(2)
C26 C27 C28 C29 1.3(2)
C32 C27 C28 C29 -172.02(15)
C27 C28 C29 C30 3.4(3)
C28 C29 C30 C31 -3.9(3)
C29 C30 C31 C26 -0.4(3)
C29 C30 C31 C41 173.43(16)
C27 C26 C31 C30 5.1(2)
Ge3 C26 C31 C30 -154.89(15)
Ge1 C26 C31 C30 -154.57(13)
Ge2 C26 C31 C30 -154.57(13)
C27 C26 C31 C41 -168.23(15)
Ge3 C26 C31 C41 31.8(2)
Ge1 C26 C31 C41 32.1(2)
Ge2 C26 C31 C41 32.1(2)
C28 C27 C32 C37 -79.7(2)
C26 C27 C32 C37 107.32(19)
C28 C27 C32 C33 92.49(19)
C26 C27 C32 C33 -80.5(2)
C37 C32 C33 C34 -4.1(2)
C27 C32 C33 C34 -176.47(15)
C37 C32 C33 C38 173.32(16)
C27 C32 C33 C38 1.0(2)
C32 C33 C34 C35 1.3(3)
C38 C33 C34 C35 -176.15(17)
C33 C34 C35 C36 1.0(3)
C33 C34 C35 C39 179.12(17)
C34 C35 C36 C37 -0.5(3)
C39 C35 C36 C37 -178.60(17)
C35 C36 C37 C32 -2.3(3)
C35 C36 C37 C40 176.93(17)
C33 C32 C37 C36 4.6(2)
C27 C32 C37 C36 176.56(16)
C33 C32 C37 C40 -174.61(16)
C27 C32 C37 C40 -2.6(2)
C30 C31 C41 C42 77.4(2)
C26 C31 C41 C42 -109.0(2)
C30 C31 C41 C46 -93.20(19)
C26 C31 C41 C46 80.4(2)
C46 C41 C42 C43 -1.6(3)
C31 C41 C42 C43 -172.01(17)
C46 C41 C42 C47 176.94(19)
C31 C41 C42 C47 6.5(3)
C41 C42 C43 C44 -0.6(3)
C47 C42 C43 C44 -179.2(2)
C42 C43 C44 C45 1.5(3)
C42 C43 C44 C48 -177.88(18)
C43 C44 C45 C46 -0.2(3)
C48 C44 C45 C46 179.17(17)
C44 C45 C46 C41 -2.0(3)
C44 C45 C46 C49 173.60(16)
C42 C41 C46 C45 2.8(3)
C31 C41 C46 C45 173.69(16)
C42 C41 C46 C49 -172.69(17)
C31 C41 C46 C49 -1.9(2)
